data_1534621
loop_
_publ_author_name
'Arakcheeva, A.V.'
'Shamrai, V.F.'

_publ_section_title
;
 Average model of incommensurate crystal structure
 (Ca7Sr7)(Cu23.62Bi0.38)O41
;
_journal_name_full Kristallografiya
_journal_page_first 40
_journal_page_last 51
_journal_volume 38
_journal_year 1993
_chemical_formula_sum 'Bi0.38 Ca8.2 Cu23.62 O41 Sr5.8'
_chemical_name_systematic 'Ca8.2 Sr5.8 Cu23.62 Bi0.38 O41'
_space_group_IT_number 37
_symmetry_space_group_name_Hall 'C 2 -2c'
_symmetry_space_group_name_H-M 'C c c 2'
_cell_angle_alpha 90
_cell_angle_beta 90
_cell_angle_gamma 90
_cell_formula_units_Z 4
_cell_length_a 12.942
_cell_length_b 11.387
_cell_length_c 27.46
_cell_volume 4046.795
_citation_journal_id_ASTM KRISAJ
_cod_data_source_file Arakcheeva_KRISAJ_1993_1340.cif
_cod_data_source_block Bi0.38Ca8.2Cu23.62O41Sr5.8
_cod_database_code 1534621

loop_
_symmetry_equiv_pos_as_xyz
x,y,z
-x,-y,z
-x,y,z+1/2
x,-y,z+1/2
x+1/2,y+1/2,z
-x+1/2,-y+1/2,z
-x+1/2,y+1/2,z+1/2
x+1/2,-y+1/2,z+1/2

loop_
_atom_site_label
_atom_site_type_symbol
_atom_site_fract_x
_atom_site_fract_y
_atom_site_fract_z
_atom_site_occupancy
_atom_site_U_iso_or_equiv
Cu10 Cu+2 0 0.5 0.1895 1 0.0
Bi4 Bi+3 0.2419 0.0843 0.4997 0.027 0.0
O19 O-2 0.009 0.112 0.183 1 0.0
O13 O-2 0.258 0.09 0.725 1 0.0
Cu8 Cu+2 0 0 0.5343 1 0.0
O14 O-2 0.262 0.078 0.575 1 0.0
Cu14 Cu+2 0 0.5 0.4943 1 0.0
Sr4 Sr+2 0.1191 0.2388 0.5771 0.85 0.0
O1 O-2 0.26 0.416 0.144 1 0.0
Sr1 Sr+2 0.1033 0.2569 0 0.35 0.0
Cu4 Cu+2 0.2419 0.0843 0.4997 0.973 0.0
O21 O-2 0.011 0.385 0.335 1 0.0
O20 O-2 -0.017 0.388 0.449 1 0.0
O3 O-2 0.277 0.411 0.0066 1 0.0
O10 O-2 0.25 0.25 0.927 1 0.0
Bi7 Bi+3 0.2652 0.4183 0.9244 0.027 0.0
O12 O-2 0.243 0.424 0.432 1 0.0
Cu9 Cu+2 0 0.5 0.8756 1 0.0
O4 O-2 0.25 0.25 0.221 1 0.0
Ca6 Ca+2 0.1214 0.2494 0.7139 0.65 0.0
O15 O-2 -0.03 0.111 0.881 1 0.0
Ca3 Ca+2 0.1182 0.2607 0.2922 0.65 0.0
O17 O-2 -0.005 0.383 0.741 1 0.0
O9 O-2 0.25 0.25 0.785 1 0.0
O2 O-2 0.25 0.25 0.3531 1 0.0
Bi6 Bi+3 0.2672 0.4166 0.7909 0.027 0.0
Cu12 Cu+2 0 0 0.8306 1 0.0
Bi3 Bi+3 0.2494 0.4167 0.3595 0.027 0.0
Ca7 Ca+2 0.1226 0.2494 0.8575 0.65 0.0
O18 O-2 0.04 0.12 0.09 1 0.0
Bi1 Bi+3 0.2575 0.4125 0.0748 0.027 0.0
Cu15 Cu+2 0 0 0.6341 1 0.0
Sr2 Sr+2 0.1182 0.2607 0.2922 0.35 0.0
O7 O-2 0.25 0.25 0.072 1 0.0
Cu7 Cu+2 0.2652 0.4183 0.9244 0.973 0.0
Ca2 Ca+2 0.1364 0.2392 0.1398 1 0.0
Cu13 Cu+2 0 0.5 0.0952 1 0.0
Cu6 Cu+2 0.2672 0.4166 0.7909 0.973 0.0
O6 O-2 0.25 0.25 0.642 1 0.0
Sr5 Sr+2 0.1214 0.2494 0.7139 0.35 0.0
Cu5 Cu+2 0.2596 0.4154 0.6433 0.973 0.0
Bi2 Bi+3 0.2633 0.0821 0.2184 0.027 0.0
O23 O-2 0.002 0.111 0.788 1 0.0
Sr3 Sr+2 0.1197 0.2489 0.4347 0.65 0.0
Sr6 Sr+2 0.1226 0.2494 0.8575 0.35 0.0
O24 O-2 -0.027 0.378 0.146 1 0.0
Cu3 Cu+2 0.2494 0.4167 0.3595 0.973 0.0
O16 O-2 -0.009 0.393 0.537 1 0.0
O8 O-2 0.257 0.419 0.286 1 0.0
Ca5 Ca+2 0.1191 0.2388 0.5771 0.15 0.0
O11 O-2 0.264 0.09 0.862 1 0.0
Ca4 Ca+2 0.1197 0.2489 0.4347 0.35 0.0
Ca1 Ca+2 0.1033 0.2569 0 0.65 0.0
O5 O-2 0.25 0.25 0.499 1 0.0
O22 O-2 -0.015 0.111 0.989 1 0.0
Cu16 Cu+2 0 0 0.4382 1 0.0
Cu1 Cu+2 0.2575 0.4125 0.0748 0.973 0.0
Cu17 Cu+2 0 0.5 0.792 1 0.0
Cu11 Cu+2 0 0 0.7414 1 0.0
Cu2 Cu+2 0.2633 0.0821 0.2184 0.973 0.0
Bi5 Bi+3 0.2596 0.4154 0.6433 0.027 0.0
